data_4033953
loop_
_publ_author_name
'Sengoku, Tetsuya'
'Shirai, Anna'
'Takano, Ayaka'
'Inuzuka, Toshiyasu'
'Sakamoto, Masami'
'Takahashi, Masaki'
'Yoda, Hidemi'

_publ_section_title
;
 Divergent Synthesis of Methylene Lactone- and Methylene Lactam-Based
 Spiro Compounds: Utility of Amido-Functionalized \g-Hydroxylactam as a
 Precursor for Cytotoxic <i>N</i>,<i>O</i>- and <i>N</i>,<i>N</i>-Spiro
 Compounds.
;
_journal_issue 19
_journal_name_full 'The Journal of organic chemistry'
_journal_page_first 12532
_journal_page_last 12541
_journal_paper_doi 10.1021/acs.joc.9b02038
_journal_volume 84
_journal_year 2019
_chemical_absolute_configuration 'CHOOSE rm ad rmad syn or unk'
_chemical_formula_moiety 'C18 H14 N2 O2'
_chemical_formula_sum 'C18 H14 N2 O2'
_chemical_formula_weight 290.32
_space_group_crystal_system orthorhombic
_space_group_IT_number 19
_space_group_name_Hall 'P 2ac 2ab'
_space_group_name_H-M_alt 'P 21 21 21'
_atom_sites_solution_hydrogens geom
_atom_sites_solution_primary direct
_atom_sites_solution_secondary difmap
_cell_angle_alpha 90.0000
_cell_angle_beta 90.0000
_cell_angle_gamma 90.0000
_cell_formula_units_Z 4
_cell_length_a 9.0692(9)
_cell_length_b 9.9319(8)
_cell_length_c 15.9479(14)
_cell_measurement_reflns_used 3140
_cell_measurement_temperature 173
_cell_measurement_theta_max 27.50
_cell_measurement_theta_min 3.00
_cell_volume 1436.5(2)
_computing_cell_refinement 'CrystalClear-SM Expert 2.1 b30'
_computing_data_collection 'CrystalClear-SM Expert 2.1 b30 (Rigaku, 2014)'
_computing_data_reduction 'CrystalClear-SM Expert 2.1 b30'
_computing_molecular_graphics 'CrystalStructure 4.2'
_computing_publication_material 'CrystalStructure 4.2 (Rigaku, 2017)'
_computing_structure_refinement 'SHELXL Version 2018/1 (Sheldrick, 2008)'
_computing_structure_solution 'SIR2014 (Burla, et al., 2014)'
_diffrn_ambient_temperature 173
_diffrn_detector_area_resol_mean 5.814
_diffrn_measured_fraction_theta_full 0.997
_diffrn_measured_fraction_theta_max 0.998
_diffrn_measurement_device_type 'Rigaku XtaLAB P200'
_diffrn_measurement_method \w
_diffrn_radiation_type 'Mo K\a'
_diffrn_radiation_wavelength 0.71075
_diffrn_reflns_av_R_equivalents 0.0487
_diffrn_reflns_Laue_measured_fraction_full 0.997
_diffrn_reflns_Laue_measured_fraction_max 0.998
_diffrn_reflns_limit_h_max 11
_diffrn_reflns_limit_h_min -11
_diffrn_reflns_limit_k_max 12
_diffrn_reflns_limit_k_min -12
_diffrn_reflns_limit_l_max 20
_diffrn_reflns_limit_l_min -20
_diffrn_reflns_number 17129
_diffrn_reflns_point_group_measured_fraction_full 0.992
_diffrn_reflns_point_group_measured_fraction_max 0.993
_diffrn_reflns_theta_full 25.242
_diffrn_reflns_theta_max 27.493
_diffrn_reflns_theta_min 2.416
_diffrn_standards_number 0
_exptl_absorpt_coefficient_mu 0.089
_exptl_absorpt_correction_T_max 0.989
_exptl_absorpt_correction_T_min 0.661
_exptl_absorpt_correction_type multi-scan
_exptl_absorpt_process_details 'REQAB (Rigaku, 1998)'
_exptl_crystal_colour colorless
_exptl_crystal_density_diffrn 1.342
_exptl_crystal_density_method 'not measured'
_exptl_crystal_description block
_exptl_crystal_F_000 608.00
_exptl_crystal_size_max 0.280
_exptl_crystal_size_mid 0.150
_exptl_crystal_size_min 0.120
_refine_diff_density_max 0.19
_refine_diff_density_min -0.21
_refine_ls_abs_structure_details
;
 Flack x determined using 1058 quotients [(I+)-(I-)]/[(I+)+(I-)]
 (Parsons, Flack and Wagner, Acta Cryst. B69 (2013) 249-259).
;
_refine_ls_abs_structure_Flack -0.4(7)
_refine_ls_extinction_method none
_refine_ls_goodness_of_fit_ref 1.042
_refine_ls_hydrogen_treatment refxyz
_refine_ls_number_parameters 255
_refine_ls_number_reflns 3269
_refine_ls_number_restraints 0
_refine_ls_R_factor_all 0.0498
_refine_ls_R_factor_gt 0.0420
_refine_ls_shift/su_max 0.000
_refine_ls_structure_factor_coef Fsqd
_refine_ls_weighting_details 'w = 1/[\s^2^(Fo^2^)+(0.0676P)^2^+0.0600P] where P=(Fo^2^+2Fc^2^)/3'
_refine_ls_weighting_scheme calc
_refine_ls_wR_factor_gt 0.1078
_refine_ls_wR_factor_ref 0.1184
_reflns_Friedel_coverage 0.730
_reflns_Friedel_fraction_full 0.983
_reflns_Friedel_fraction_max 0.986
_reflns_number_gt 2839
_reflns_number_total 3269
_reflns_threshold_expression F^2^>2.0\s(F^2^)
_cod_data_source_file jo9b02038_si_006.cif
_cod_data_source_block sengoku-LT-180425a
_cod_database_code 4033953

loop_
_space_group_symop_id
_space_group_symop_operation_xyz
1 +X,+Y,+Z
2 1/2-X,-Y,1/2+Z
3 1/2+X,1/2-Y,-Z
4 -X,1/2+Y,1/2-Z

loop_
_atom_site_label
_atom_site_type_symbol
_atom_site_fract_x
_atom_site_fract_y
_atom_site_fract_z
_atom_site_U_iso_or_equiv
_atom_site_adp_type
_atom_site_occupancy
_atom_site_site_symmetry_order
_atom_site_calc_flag
O1 O 0.5379(2) -0.18162(18) 0.55009(11) 0.0408(4) Uani 1 1 d
O2 O 1.09569(19) 0.03700(19) 0.30154(11) 0.0383(4) Uani 1 1 d
N1 N 0.7191(2) -0.09348(19) 0.46596(12) 0.0304(4) Uani 1 1 d
N2 N 0.9675(2) -0.0520(2) 0.41326(12) 0.0319(4) Uani 1 1 d
C1 C 0.6484(3) -0.1242(2) 0.38796(15) 0.0307(5) Uani 1 1 d
C2 C 0.7119(3) -0.2169(3) 0.33384(16) 0.0353(5) Uani 1 1 d
C3 C 0.6383(3) -0.2519(3) 0.26033(17) 0.0397(6) Uani 1 1 d
C4 C 0.5007(3) -0.1987(3) 0.24297(17) 0.0413(6) Uani 1 1 d
C5 C 0.4373(3) -0.1069(3) 0.29734(18) 0.0416(6) Uani 1 1 d
C6 C 0.5112(3) -0.0686(3) 0.37010(16) 0.0360(5) Uani 1 1 d
C7 C 0.6573(3) -0.1247(2) 0.54105(15) 0.0320(5) Uani 1 1 d
C8 C 0.7598(3) -0.0788(2) 0.60791(15) 0.0346(5) Uani 1 1 d
C9 C 0.7207(4) -0.0758(3) 0.68754(18) 0.0455(6) Uani 1 1 d
C10 C 0.9017(3) -0.0399(3) 0.56600(16) 0.0367(6) Uani 1 1 d
C11 C 0.8570(3) -0.0129(2) 0.47391(13) 0.0298(5) Uani 1 1 d
C12 C 1.0063(3) 0.0470(2) 0.35894(13) 0.0286(5) Uani 1 1 d
C13 C 0.9211(3) 0.1686(2) 0.38421(14) 0.0284(5) Uani 1 1 d
C14 C 0.9248(3) 0.2987(2) 0.35222(16) 0.0344(5) Uani 1 1 d
C15 C 0.8412(3) 0.3955(2) 0.39211(18) 0.0397(6) Uani 1 1 d
C16 C 0.7562(3) 0.3624(3) 0.46204(17) 0.0404(6) Uani 1 1 d
C17 C 0.7484(3) 0.2303(3) 0.49248(17) 0.0379(6) Uani 1 1 d
C18 C 0.8346(3) 0.1345(2) 0.45240(14) 0.0295(5) Uani 1 1 d
H1 H 0.805(3) -0.256(3) 0.3442(17) 0.039(8) Uiso 1 1 d
H2 H 0.687(4) -0.313(3) 0.2204(19) 0.050(9) Uiso 1 1 d
H3 H 0.449(3) -0.222(3) 0.1923(18) 0.041(7) Uiso 1 1 d
H4 H 0.344(4) -0.070(3) 0.282(2) 0.053(9) Uiso 1 1 d
H5 H 0.466(3) -0.001(3) 0.4077(14) 0.032(7) Uiso 1 1 d
H6 H 0.625(5) -0.099(4) 0.701(2) 0.077(12) Uiso 1 1 d
H7 H 0.790(3) -0.042(3) 0.7340(19) 0.046(9) Uiso 1 1 d
H8 H 0.951(3) 0.041(3) 0.5938(16) 0.045(8) Uiso 1 1 d
H9 H 0.971(4) -0.118(3) 0.5710(18) 0.046(8) Uiso 1 1 d
H10 H 1.007(4) -0.139(4) 0.4119(18) 0.051(8) Uiso 1 1 d
H11 H 0.983(4) 0.316(3) 0.307(2) 0.053(9) Uiso 1 1 d
H12 H 0.842(3) 0.489(3) 0.3719(18) 0.043(8) Uiso 1 1 d
H13 H 0.707(4) 0.435(4) 0.489(2) 0.056(9) Uiso 1 1 d
H14 H 0.690(4) 0.203(4) 0.543(2) 0.061(10) Uiso 1 1 d

loop_
_atom_site_aniso_label
_atom_site_aniso_U_11
_atom_site_aniso_U_22
_atom_site_aniso_U_33
_atom_site_aniso_U_23
_atom_site_aniso_U_13
_atom_site_aniso_U_12
O1 0.0408(10) 0.0362(9) 0.0454(10) 0.0058(8) 0.0075(8) -0.0071(8)
O2 0.0348(9) 0.0445(10) 0.0355(8) 0.0014(8) 0.0081(8) 0.0014(7)
N1 0.0300(10) 0.0299(9) 0.0311(10) 0.0047(8) 0.0049(8) -0.0029(8)
N2 0.0314(10) 0.0296(10) 0.0346(10) 0.0008(8) 0.0035(8) 0.0024(8)
C1 0.0309(11) 0.0273(10) 0.0341(11) 0.0041(9) 0.0014(10) -0.0034(9)
C2 0.0324(12) 0.0314(12) 0.0421(13) 0.0011(10) -0.0003(10) 0.0010(9)
C3 0.0420(14) 0.0338(13) 0.0433(14) -0.0069(11) -0.0006(12) -0.0014(11)
C4 0.0438(14) 0.0380(13) 0.0419(13) -0.0015(11) -0.0079(12) -0.0048(11)
C5 0.0331(13) 0.0407(15) 0.0509(15) 0.0041(11) -0.0028(12) 0.0023(11)
C6 0.0323(12) 0.0338(12) 0.0418(13) 0.0014(10) 0.0022(11) 0.0012(10)
C7 0.0352(13) 0.0249(10) 0.0360(12) 0.0049(9) 0.0054(10) 0.0001(9)
C8 0.0397(13) 0.0301(11) 0.0341(12) 0.0059(9) 0.0030(11) 0.0017(10)
C9 0.0499(16) 0.0484(16) 0.0383(14) 0.0032(12) 0.0031(13) -0.0012(13)
C10 0.0334(13) 0.0424(14) 0.0343(12) 0.0039(11) -0.0018(10) -0.0028(10)
C11 0.0289(11) 0.0297(11) 0.0308(10) -0.0007(9) 0.0015(9) -0.0001(9)
C12 0.0265(11) 0.0309(11) 0.0284(10) 0.0009(8) -0.0007(9) -0.0025(9)
C13 0.0278(11) 0.0290(11) 0.0283(10) -0.0011(8) -0.0009(9) -0.0025(8)
C14 0.0355(12) 0.0326(12) 0.0350(13) 0.0048(10) 0.0006(11) -0.0031(10)
C15 0.0441(14) 0.0276(12) 0.0474(14) 0.0032(10) -0.0067(12) -0.0005(10)
C16 0.0430(14) 0.0327(12) 0.0454(14) -0.0041(11) 0.0003(12) 0.0062(11)
C17 0.0374(13) 0.0375(13) 0.0389(13) -0.0015(10) 0.0050(11) 0.0031(11)
C18 0.0293(11) 0.0288(11) 0.0305(11) 0.0001(9) 0.0008(9) -0.0012(9)

loop_
_atom_type_symbol
_atom_type_description
_atom_type_scat_dispersion_real
_atom_type_scat_dispersion_imag
_atom_type_scat_source
C C 0.0033 0.0016
;
International Tables for Crystallography
(Vol. C, Tables 4.2.6.8 and 6.1.1.4)
;
H H 0.0000 0.0000
;
International Tables for Crystallography
(Vol. C, Table 6.1.1.4)
;
N N 0.0061 0.0033
;
International Tables for Crystallography
(Vol. C, Tables 4.2.6.8 and 6.1.1.4)
;
O O 0.0106 0.0060
;
International Tables for Crystallography
(Vol. C, Tables 4.2.6.8 and 6.1.1.4)
;

loop_
_geom_angle_atom_site_label_1
_geom_angle_atom_site_label_2
_geom_angle_atom_site_label_3
_geom_angle
C7 N1 C1 122.2(2)
C7 N1 C11 113.19(19)
C1 N1 C11 124.34(17)
C12 N2 C11 114.4(2)
C12 N2 H10 123.8(19)
C11 N2 H10 121.9(19)
C2 C1 C6 120.5(2)
C2 C1 N1 119.7(2)
C6 C1 N1 119.6(2)
C1 C2 C3 119.4(2)
C1 C2 H1 122.4(17)
C3 C2 H1 118.2(17)
C4 C3 C2 120.3(3)
C4 C3 H2 120.5(18)
C2 C3 H2 119.1(18)
C3 C4 C5 120.1(3)
C3 C4 H3 120.9(17)
C5 C4 H3 119.0(17)
C4 C5 C6 120.2(2)
C4 C5 H4 118(2)
C6 C5 H4 122(2)
C1 C6 C5 119.5(2)
C1 C6 H5 121.1(15)
C5 C6 H5 119.4(15)
O1 C7 N1 124.8(2)
O1 C7 C8 127.4(2)
N1 C7 C8 107.7(2)
C9 C8 C7 122.0(3)
C9 C8 C10 130.8(3)
C7 C8 C10 107.2(2)
C8 C9 H6 118(2)
C8 C9 H7 122.6(17)
H6 C9 H7 119(3)
C8 C10 C11 104.0(2)
C8 C10 H8 112.8(16)
C11 C10 H8 112.9(16)
C8 C10 H9 107.8(18)
C11 C10 H9 112.0(17)
H8 C10 H9 107(2)
N2 C11 N1 112.38(17)
N2 C11 C18 101.56(18)
N1 C11 C18 112.72(19)
N2 C11 C10 114.0(2)
N1 C11 C10 102.01(18)
C18 C11 C10 114.62(19)
O2 C12 N2 126.1(2)
O2 C12 C13 127.6(2)
N2 C12 C13 106.26(19)
C18 C13 C14 122.0(2)
C18 C13 C12 107.96(19)
C14 C13 C12 130.0(2)
C15 C14 C13 117.8(2)
C15 C14 H11 124(2)
C13 C14 H11 119(2)
C14 C15 C16 120.5(2)
C14 C15 H12 120.4(18)
C16 C15 H12 119.1(18)
C15 C16 C17 121.7(2)
C15 C16 H13 117(2)
C17 C16 H13 122(2)
C18 C17 C16 117.0(3)
C18 C17 H14 119(2)
C16 C17 H14 124(2)
C13 C18 C17 120.9(2)
C13 C18 C11 109.8(2)
C17 C18 C11 129.3(2)

loop_
_geom_bond_atom_site_label_1
_geom_bond_atom_site_label_2
_geom_bond_distance
O1 C7 1.230(3)
O2 C12 1.227(3)
N1 C7 1.358(3)
N1 C1 1.432(3)
N1 C11 1.490(3)
N2 C12 1.357(3)
N2 C11 1.445(3)
N2 H10 0.94(4)
C1 C2 1.387(3)
C1 C6 1.391(3)
C2 C3 1.393(4)
C2 H1 0.94(3)
C3 C4 1.383(4)
C3 H2 0.98(3)
C4 C5 1.383(4)
C4 H3 0.96(3)
C5 C6 1.393(4)
C5 H4 0.96(4)
C6 H5 0.99(3)
C7 C8 1.486(4)
C8 C9 1.319(4)
C8 C10 1.501(3)
C9 H6 0.92(4)
C9 H7 1.03(3)
C10 C11 1.547(3)
C10 H8 1.03(3)
C10 H9 1.00(3)
C11 C18 1.518(3)
C12 C13 1.489(3)
C13 C18 1.383(3)
C13 C14 1.390(3)
C14 C15 1.380(4)
C14 H11 0.91(3)
C15 C16 1.395(4)
C15 H12 0.99(3)
C16 C17 1.401(4)
C16 H13 0.95(4)
C17 C18 1.388(3)
C17 H14 1.01(3)

loop_
_geom_hbond_atom_site_label_D
_geom_hbond_atom_site_label_H
_geom_hbond_atom_site_label_A
_geom_hbond_site_symmetry_A
_geom_hbond_distance_DA
_geom_hbond_distance_DH
_geom_hbond_distance_HA
_geom_hbond_angle_DHA
_geom_hbond_publ_flag
N2 H10 O1 3_546 2.784(3) 0.94(4) 1.90(3) 156(3) no

loop_
_geom_torsion_atom_site_label_1
_geom_torsion_atom_site_label_2
_geom_torsion_atom_site_label_3
_geom_torsion_atom_site_label_4
_geom_torsion
C7 N1 C1 C2 -114.5(3)
C11 N1 C1 C2 72.2(3)
C7 N1 C1 C6 60.7(3)
C11 N1 C1 C6 -112.6(2)
C6 C1 C2 C3 1.3(3)
N1 C1 C2 C3 176.4(2)
C1 C2 C3 C4 -2.4(4)
C2 C3 C4 C5 2.1(4)
C3 C4 C5 C6 -0.6(4)
C2 C1 C6 C5 0.2(3)
N1 C1 C6 C5 -174.9(2)
C4 C5 C6 C1 -0.6(4)
C1 N1 C7 O1 0.4(4)
C11 N1 C7 O1 174.4(2)
C1 N1 C7 C8 180.0(2)
C11 N1 C7 C8 -6.0(3)
O1 C7 C8 C9 -11.3(4)
N1 C7 C8 C9 169.2(3)
O1 C7 C8 C10 169.4(2)
N1 C7 C8 C10 -10.2(3)
C9 C8 C10 C11 -158.1(3)
C7 C8 C10 C11 21.2(3)
C12 N2 C11 N1 118.0(2)
C12 N2 C11 C18 -2.7(2)
C12 N2 C11 C10 -126.5(2)
C7 N1 C11 N2 141.5(2)
C1 N1 C11 N2 -44.7(3)
C7 N1 C11 C18 -104.5(2)
C1 N1 C11 C18 69.4(3)
C7 N1 C11 C10 18.9(2)
C1 N1 C11 C10 -167.2(2)
C8 C10 C11 N2 -144.8(2)
C8 C10 C11 N1 -23.4(2)
C8 C10 C11 C18 98.7(2)
C11 N2 C12 O2 -178.8(2)
C11 N2 C12 C13 2.1(3)
O2 C12 C13 C18 -179.5(2)
N2 C12 C13 C18 -0.5(2)
O2 C12 C13 C14 -2.5(4)
N2 C12 C13 C14 176.5(2)
C18 C13 C14 C15 1.6(4)
C12 C13 C14 C15 -175.1(2)
C13 C14 C15 C16 -0.1(4)
C14 C15 C16 C17 -2.2(4)
C15 C16 C17 C18 2.9(4)
C14 C13 C18 C17 -0.7(4)
C12 C13 C18 C17 176.6(2)
C14 C13 C18 C11 -178.5(2)
C12 C13 C18 C11 -1.2(2)
C16 C17 C18 C13 -1.5(4)
C16 C17 C18 C11 175.8(2)
N2 C11 C18 C13 2.3(2)
N1 C11 C18 C13 -118.2(2)
C10 C11 C18 C13 125.7(2)
N2 C11 C18 C17 -175.3(2)
N1 C11 C18 C17 64.3(3)
C10 C11 C18 C17 -51.8(4)
